data_4027270
loop_
_publ_author_name
'Daniel T. Hog'
'Peter Mayer'
'Dirk Trauner'

_publ_contact_author_address
;
Department Chemie
Ludwig-Maximilians Universit\"at
Butenandtstra\&se 5-13 (Haus F)
D-81377 M\"unchen
Bundesrepublik Deutschland
;
_publ_contact_author_email dirk.trauner@cup.uni-muenchen.de
_publ_contact_author_fax '+49 089-2180-77972'
_publ_contact_author_name 'Dirk Trauner'
_publ_section_title
;
 A Unified Approach to trans-Hydrindane Sesterterpenoids
;
_journal_name_full 'Journal of Organic Chemistry'
_journal_page_first 5838
_journal_page_last 5843
_journal_paper_doi 10.1021/jo300726z
_journal_volume 77
_journal_year 2012
_chemical_absolute_configuration syn
_chemical_formula_moiety 'C12 H16 O3'
_chemical_formula_sum 'C12 H16 O3'
_chemical_formula_weight 208.254
_space_group_IT_number 4
_symmetry_cell_setting monoclinic
_symmetry_Int_Tables_number 4
_symmetry_space_group_name_Hall 'P 2yb'
_symmetry_space_group_name_H-M 'P 1 21 1'
_atom_sites_solution_hydrogens geom
_atom_sites_solution_primary direct
_atom_sites_solution_secondary difmap
_audit_author_name 'Mayer, P.'
_audit_block_code C12H16O3_on272_trauner
_audit_creation_date 28-Oct-10
_audit_creation_method 'form98_non/compatible with shelxl97-2'
_audit_update_record 28-Oct-10
_cell_angle_alpha 90.00
_cell_angle_beta 100.147(4)
_cell_angle_gamma 90.00
_cell_formula_units_Z 2
_cell_length_a 6.4233(5)
_cell_length_b 9.7999(7)
_cell_length_c 8.5116(7)
_cell_measurement_reflns_used 1874
_cell_measurement_temperature 173(2)
_cell_measurement_theta_max 25.350
_cell_measurement_theta_min 3.134
_cell_volume 527.41(7)
_computing_cell_refinement 'HKL Scalepack (Otwinowski & Minor 1997)'
_computing_data_collection 'Collect (Bruker AXS BV, 1997-2004)'
_computing_data_reduction 'HKL Denzo and Scalepack (Otwinowski & Minor 1997)'
_computing_structure_refinement
;
Sheldrick, G. M. (2008).
<i>Acta Cryst.</i> A<b>64</b>, 112--122.
;
_computing_structure_solution
;
A. Altomare, M. C. Burla, M. Camalli, G. L. Cascarano, C. Giacovazzo, A.
Guagliardi, A. G. G. Moliterni, G. Polidori, R. Spagna: SIR97: a new tool for
crystal structure determination and refinement; J. Appl. Crystallogr. 1999,
32, 115-119.
;
_diffrn_ambient_temperature 173(2)
_diffrn_detector_area_resol_mean 9
_diffrn_measured_fraction_theta_full 0.996
_diffrn_measured_fraction_theta_max 0.996
_diffrn_measurement_device '95mm CCD camera on \k-goniostat'
_diffrn_measurement_device_type KappaCCD
_diffrn_measurement_method 'CCD; rotation images; thick slices'
_diffrn_orient_matrix_type 'by Bruker AXS Collect from scalepack cell'
_diffrn_orient_matrix_UB_11 0.0662749
_diffrn_orient_matrix_UB_12 0.0837123
_diffrn_orient_matrix_UB_13 0.0545237
_diffrn_orient_matrix_UB_21 0.0874074
_diffrn_orient_matrix_UB_22 0.0111778
_diffrn_orient_matrix_UB_23 -0.0854443
_diffrn_orient_matrix_UB_31 -0.1139348
_diffrn_orient_matrix_UB_32 0.0572700
_diffrn_orient_matrix_UB_33 -0.0630212
_diffrn_radiation_collimation 0.20
_diffrn_radiation_monochromator 'MONTEL, graded multilayered x-ray optics'
_diffrn_radiation_source 'rotating anode'
_diffrn_radiation_type MoK\a
_diffrn_radiation_wavelength 0.71073
_diffrn_reflns_av_R_equivalents 0.0515
_diffrn_reflns_av_sigmaI/netI 0.0365
_diffrn_reflns_limit_h_max 7
_diffrn_reflns_limit_h_min -7
_diffrn_reflns_limit_k_max 11
_diffrn_reflns_limit_k_min -10
_diffrn_reflns_limit_l_max 10
_diffrn_reflns_limit_l_min -10
_diffrn_reflns_number 3526
_diffrn_reflns_theta_full 25.32
_diffrn_reflns_theta_max 25.32
_diffrn_reflns_theta_min 3.84
_diffrn_source_current 55.00
_diffrn_source_power 3.025
_diffrn_source_type 'FR 591 generator'
_diffrn_source_voltage 55.00
_exptl_absorpt_coefficient_mu 0.093
_exptl_absorpt_correction_type none
_exptl_crystal_colour colourless
_exptl_crystal_density_diffrn 1.31138(17)
_exptl_crystal_description platelet
_exptl_crystal_F_000 224
_exptl_crystal_size_max 0.49
_exptl_crystal_size_mid 0.16
_exptl_crystal_size_min 0.03
_refine_diff_density_max 0.166
_refine_diff_density_min -0.185
_refine_diff_density_rms 0.040
_refine_ls_abs_structure_details 'Flack H D (1983), Acta Cryst. A39, 876-881'
_refine_ls_abs_structure_Flack -1.7(19)
_refine_ls_extinction_method none
_refine_ls_goodness_of_fit_ref 1.081
_refine_ls_hydrogen_treatment constr
_refine_ls_matrix_type full
_refine_ls_number_parameters 137
_refine_ls_number_reflns 1016
_refine_ls_number_restraints 1
_refine_ls_restrained_S_all 1.081
_refine_ls_R_factor_all 0.0493
_refine_ls_R_factor_gt 0.0379
_refine_ls_shift/su_max 0.000
_refine_ls_shift/su_mean 0.000
_refine_ls_structure_factor_coef Fsqd
_refine_ls_weighting_details 'calc w=1/[\s^2^(Fo^2^)+(0.0496P)^2^+0.0788P] where P=(Fo^2^+2Fc^2^)/3'
_refine_ls_weighting_scheme calc
_refine_ls_wR_factor_gt 0.0895
_refine_ls_wR_factor_ref 0.0953
_reflns_number_gt 874
_reflns_number_total 1016
_reflns_threshold_expression >2sigma(I)
_cod_data_source_file jo300726z_si_001_6.cif
_cod_data_source_block on272
_cod_original_sg_symbol_H-M 'P 21'
_cod_database_code 4027270

loop_
_symmetry_equiv_pos_as_xyz
'x, y, z'
'-x, y+1/2, -z'

loop_
_atom_site_label
_atom_site_type_symbol
_atom_site_fract_x
_atom_site_fract_y
_atom_site_fract_z
_atom_site_U_iso_or_equiv
_atom_site_adp_type
_atom_site_occupancy
_atom_site_symmetry_multiplicity
_atom_site_calc_flag
_atom_site_refinement_flags
O1 O 1.0488(3) 0.4140(3) 1.0168(2) 0.0396(5) Uani 1 1 d .
O2 O 0.7446(3) 0.4102(2) 1.1225(2) 0.0344(5) Uani 1 1 d .
O3 O 0.0899(3) 0.5042(3) 0.6002(3) 0.0415(6) Uani 1 1 d .
C1 C 1.1061(5) 0.4126(4) 1.1860(3) 0.0410(7) Uani 1 1 d .
H1A H 1.1368 0.5059 1.2286 0.049 Uiso 1 1 calc R
H1B H 1.2311 0.3540 1.2210 0.049 Uiso 1 1 calc R
C2 C 0.9118(6) 0.3546(3) 1.2385(4) 0.0410(8) Uani 1 1 d .
H2A H 0.9118 0.2536 1.2350 0.049 Uiso 1 1 calc R
H2B H 0.9008 0.3850 1.3476 0.049 Uiso 1 1 calc R
C3 C 0.8226(4) 0.4179(3) 0.9754(3) 0.0309(6) Uani 1 1 d .
C4 C 0.7536(5) 0.5555(3) 0.8956(4) 0.0329(7) Uani 1 1 d .
H4A H 0.7900 0.6290 0.9754 0.039 Uiso 1 1 calc R
H4B H 0.8353 0.5717 0.8090 0.039 Uiso 1 1 calc R
C5 C 0.5167(5) 0.5649(3) 0.8256(4) 0.0331(7) Uani 1 1 d .
H5A H 0.4332 0.5665 0.9128 0.040 Uiso 1 1 calc R
H5B H 0.4874 0.6500 0.7629 0.040 Uiso 1 1 calc R
C6 C 0.4544(4) 0.4415(3) 0.7185(3) 0.0275(6) Uani 1 1 d .
C7 C 0.2225(4) 0.4170(4) 0.6475(3) 0.0317(6) Uani 1 1 d .
C8 C 0.1965(5) 0.2667(3) 0.6390(4) 0.0356(7) Uani 1 1 d .
H8 H 0.0800 0.2200 0.5780 0.043 Uiso 1 1 calc R
C9 C 0.3622(5) 0.2072(3) 0.7305(3) 0.0336(7) Uani 1 1 d .
H9 H 0.3845 0.1114 0.7383 0.040 Uiso 1 1 calc R
C10 C 0.5079(5) 0.3116(3) 0.8189(3) 0.0285(6) Uani 1 1 d .
H10 H 0.4521 0.3287 0.9197 0.034 Uiso 1 1 calc R
C11 C 0.7460(5) 0.2943(3) 0.8715(4) 0.0311(7) Uani 1 1 d .
H11A H 0.8171 0.2907 0.7774 0.037 Uiso 1 1 calc R
H11B H 0.7772 0.2089 0.9332 0.037 Uiso 1 1 calc R
C12 C 0.5607(5) 0.4463(4) 0.5682(3) 0.0389(8) Uani 1 1 d .
H12A H 0.5339 0.3604 0.5091 0.058 Uiso 1 1 calc R
H12B H 0.7135 0.4591 0.6009 0.058 Uiso 1 1 calc R
H12C H 0.5019 0.5223 0.4997 0.058 Uiso 1 1 calc R

loop_
_atom_site_aniso_label
_atom_site_aniso_U_11
_atom_site_aniso_U_22
_atom_site_aniso_U_33
_atom_site_aniso_U_23
_atom_site_aniso_U_13
_atom_site_aniso_U_12
O1 0.0245(11) 0.0539(13) 0.0377(11) 0.0013(11) -0.0020(8) 0.0039(12)
O2 0.0359(12) 0.0401(12) 0.0260(9) 0.0008(9) 0.0024(8) 0.0060(10)
O3 0.0291(12) 0.0469(13) 0.0465(12) 0.0003(11) 0.0008(10) 0.0033(11)
C1 0.0397(18) 0.0398(17) 0.0384(15) 0.0001(15) -0.0072(13) 0.0003(17)
C2 0.044(2) 0.0380(18) 0.0357(15) 0.0010(13) -0.0064(14) 0.0058(15)
C3 0.0257(14) 0.0353(16) 0.0320(13) 0.0023(14) 0.0061(11) 0.0021(15)
C4 0.0319(18) 0.0284(15) 0.0376(16) -0.0009(13) 0.0040(14) -0.0019(13)
C5 0.0301(17) 0.0297(15) 0.0372(16) 0.0027(12) -0.0005(13) -0.0009(13)
C6 0.0221(14) 0.0314(16) 0.0282(12) 0.0022(12) 0.0026(11) -0.0010(12)
C7 0.0288(15) 0.0406(16) 0.0259(13) -0.0026(14) 0.0058(11) -0.0043(16)
C8 0.0313(16) 0.0430(18) 0.0338(16) -0.0064(13) 0.0094(13) -0.0091(14)
C9 0.0358(18) 0.0330(15) 0.0343(15) -0.0072(13) 0.0128(13) -0.0057(14)
C10 0.0302(15) 0.0292(15) 0.0267(13) -0.0013(11) 0.0071(12) -0.0005(13)
C11 0.0309(17) 0.0298(16) 0.0324(15) 0.0012(12) 0.0051(13) 0.0049(13)
C12 0.0315(17) 0.055(2) 0.0302(14) 0.0042(14) 0.0053(12) -0.0076(15)

loop_
_atom_type_symbol
_atom_type_description
_atom_type_scat_dispersion_real
_atom_type_scat_dispersion_imag
_atom_type_scat_source
C C 0.0033 0.0016 'International Tables Vol C Tables 4.2.6.8 and 6.1.1.4'
H H 0.0000 0.0000 'International Tables Vol C Tables 4.2.6.8 and 6.1.1.4'
O O 0.0106 0.0060 'International Tables Vol C Tables 4.2.6.8 and 6.1.1.4'

loop_
_exptl_crystal_face_index_h
_exptl_crystal_face_index_k
_exptl_crystal_face_index_l
_exptl_crystal_face_perp_dist
1 -10 0 0.238000
-1 9 0 0.252000
5 1 -1 0.051000
-5 -1 1 0.108000
0 0 1 0.015000
0 0 -1 0.015000

loop_
_geom_angle_atom_site_label_1
_geom_angle_atom_site_label_2
_geom_angle_atom_site_label_3
_geom_angle
C1 O1 C3 108.6(2)
C3 O2 C2 106.7(2)
O1 C1 C2 102.9(2)
O1 C1 H1A 111.2
C2 C1 H1A 111.2
O1 C1 H1B 111.2
C2 C1 H1B 111.2
H1A C1 H1B 109.1
O2 C2 C1 102.2(2)
O2 C2 H2A 111.3
C1 C2 H2A 111.3
O2 C2 H2B 111.3
C1 C2 H2B 111.3
H2A C2 H2B 109.2
O2 C3 O1 106.2(2)
O2 C3 C11 109.8(2)
O1 C3 C11 109.3(2)
O2 C3 C4 108.3(2)
O1 C3 C4 109.4(2)
C11 C3 C4 113.6(2)
C5 C4 C3 114.3(2)
C5 C4 H4A 108.7
C3 C4 H4A 108.7
C5 C4 H4B 108.7
C3 C4 H4B 108.7
H4A C4 H4B 107.6
C6 C5 C4 108.8(3)
C6 C5 H5A 109.9
C4 C5 H5A 109.9
C6 C5 H5B 109.9
C4 C5 H5B 109.9
H5A C5 H5B 108.3
C7 C6 C5 119.8(3)
C7 C6 C10 101.3(2)
C5 C6 C10 108.3(2)
C7 C6 C12 102.7(2)
C5 C6 C12 111.2(2)
C10 C6 C12 113.3(2)
O3 C7 C8 127.7(3)
O3 C7 C6 126.5(3)
C8 C7 C6 105.7(3)
C9 C8 C7 109.5(3)
C9 C8 H8 125.2
C7 C8 H8 125.2
C8 C9 C10 110.9(3)
C8 C9 H9 124.5
C10 C9 H9 124.5
C9 C10 C11 125.3(3)
C9 C10 C6 103.2(2)
C11 C10 C6 111.6(2)
C9 C10 H10 105.0
C11 C10 H10 105.0
C6 C10 H10 105.0
C10 C11 C3 106.6(2)
C10 C11 H11A 110.4
C3 C11 H11A 110.4
C10 C11 H11B 110.4
C3 C11 H11B 110.4
H11A C11 H11B 108.6
C6 C12 H12A 109.5
C6 C12 H12B 109.5
H12A C12 H12B 109.5
C6 C12 H12C 109.5
H12A C12 H12C 109.5
H12B C12 H12C 109.5

loop_
_geom_bond_atom_site_label_1
_geom_bond_atom_site_label_2
_geom_bond_distance
O1 C1 1.422(3)
O1 C3 1.434(3)
O2 C3 1.430(3)
O2 C2 1.432(4)
O3 C7 1.224(4)
C1 C2 1.509(5)
C1 H1A 0.9900
C1 H1B 0.9900
C2 H2A 0.9900
C2 H2B 0.9900
C3 C11 1.529(4)
C3 C4 1.539(4)
C4 C5 1.536(5)
C4 H4A 0.9900
C4 H4B 0.9900
C5 C6 1.525(4)
C5 H5A 0.9900
C5 H5B 0.9900
C6 C7 1.525(4)
C6 C10 1.539(4)
C6 C12 1.553(4)
C7 C8 1.482(5)
C8 C9 1.337(5)
C8 H8 0.9500
C9 C10 1.497(4)
C9 H9 0.9500
C10 C11 1.525(4)
C10 H10 1.0000
C11 H11A 0.9900
C11 H11B 0.9900
C12 H12A 0.9800
C12 H12B 0.9800
C12 H12C 0.9800

loop_
_geom_torsion_atom_site_label_1
_geom_torsion_atom_site_label_2
_geom_torsion_atom_site_label_3
_geom_torsion_atom_site_label_4
_geom_torsion
C3 O1 C1 C2 24.0(4)
C3 O2 C2 C1 34.1(3)
O1 C1 C2 O2 -35.3(3)
C2 O2 C3 O1 -20.0(3)
C2 O2 C3 C11 98.0(3)
C2 O2 C3 C4 -137.4(2)
C1 O1 C3 O2 -3.5(3)
C1 O1 C3 C11 -121.9(3)
C1 O1 C3 C4 113.2(3)
O2 C3 C4 C5 -72.3(3)
O1 C3 C4 C5 172.3(2)
C11 C3 C4 C5 49.9(3)
C3 C4 C5 C6 -51.4(3)
C4 C5 C6 C7 173.4(2)
C4 C5 C6 C10 58.1(3)
C4 C5 C6 C12 -67.0(3)
C5 C6 C7 O3 36.7(4)
C10 C6 C7 O3 155.7(3)
C12 C6 C7 O3 -87.0(3)
C5 C6 C7 C8 -146.7(3)
C10 C6 C7 C8 -27.7(3)
C12 C6 C7 C8 89.6(3)
O3 C7 C8 C9 -167.8(3)
C6 C7 C8 C9 15.6(3)
C7 C8 C9 C10 4.2(3)
C8 C9 C10 C11 -151.0(3)
C8 C9 C10 C6 -22.0(3)
C7 C6 C10 C9 29.3(3)
C5 C6 C10 C9 156.2(3)
C12 C6 C10 C9 -79.9(3)
C7 C6 C10 C11 166.3(2)
C5 C6 C10 C11 -66.8(3)
C12 C6 C10 C11 57.0(3)
C9 C10 C11 C3 -172.8(3)
C6 C10 C11 C3 61.7(3)
O2 C3 C11 C10 69.1(3)
O1 C3 C11 C10 -174.8(2)
C4 C3 C11 C10 -52.3(3)

loop_
_reflns_scale_group_code
_reflns_scale_meas_F
1 1.0
